data_7210653
loop_
_publ_author_name
'Sun, Jia-Yin'
'Wang, Li'
'Zhang, Dao-Jun'
'Li, Da'
'Cao, Yu'
'Zhang, Li-Ying'
'Zeng, Shuang-Li'
'Pang, Guang-Sheng'
'Fan, Yong'
'Xu, Jia-Ning'
'Song, Tian-You'

_publ_section_title
;
 Construction of metal--organic coordination polymers derived from
 4-substituted tetrazole--benzoate ligands: synthesis, structure,
 luminescence, and magnetic behaviors
;
_journal_issue 17
_journal_name_full CrystEngComm
_journal_page_first 3402
_journal_paper_doi 10.1039/c2ce26793d
_journal_volume 15
_journal_year 2013
_chemical_formula_moiety 'C7 H6 Ag N5'
_chemical_formula_sum 'C7 H6 Ag N5'
_chemical_formula_weight 268.04
_chemical_melting_point ?
_chemical_name_systematic
;
?
;
_space_group_IT_number 14
_symmetry_cell_setting monoclinic
_symmetry_space_group_name_Hall '-P 2ybc'
_symmetry_space_group_name_H-M 'P 1 21/c 1'
_atom_sites_solution_hydrogens geom
_atom_sites_solution_primary direct
_atom_sites_solution_secondary difmap
_audit_creation_method SHELXL-97
_cell_angle_alpha 90.00
_cell_angle_beta 106.164(6)
_cell_angle_gamma 90.00
_cell_formula_units_Z 4
_cell_length_a 9.6538(11)
_cell_length_b 6.8521(7)
_cell_length_c 12.5458(10)
_cell_measurement_temperature 293(2)
_cell_measurement_theta_max 28.39
_cell_measurement_theta_min 2.2
_cell_volume 797.08(14)
_computing_cell_refinement 'SAINT-Plus (Bruker, 2003)'
_computing_data_collection 'SMART (Bruker, 1997-2002)'
_computing_data_reduction SAINT-Plus
_computing_molecular_graphics SHELXTL
_computing_publication_material SHELXTL
_computing_structure_refinement 'SHELXL-97 (Sheldrick, 1997)'
_computing_structure_solution 'SHELXS-97 (Sheldrick, 1990)'
_diffrn_ambient_temperature 293(2)
_diffrn_measured_fraction_theta_full 0.989
_diffrn_measured_fraction_theta_max 0.989
_diffrn_measurement_device_type 'Bruker AXS SMART APEX CCD'
_diffrn_measurement_method \w
_diffrn_radiation_monochromator graphite
_diffrn_radiation_source 'fine-focus sealed tube'
_diffrn_radiation_type MoK\a
_diffrn_radiation_wavelength 0.71073
_diffrn_reflns_av_R_equivalents 0.0475
_diffrn_reflns_av_sigmaI/netI 0.0421
_diffrn_reflns_limit_h_max 12
_diffrn_reflns_limit_h_min -6
_diffrn_reflns_limit_k_max 9
_diffrn_reflns_limit_k_min -8
_diffrn_reflns_limit_l_max 16
_diffrn_reflns_limit_l_min -16
_diffrn_reflns_number 5486
_diffrn_reflns_theta_full 28.39
_diffrn_reflns_theta_max 28.39
_diffrn_reflns_theta_min 2.20
_exptl_absorpt_coefficient_mu 2.480
_exptl_absorpt_correction_type none
_exptl_absorpt_process_details none
_exptl_crystal_colour 'pale brown'
_exptl_crystal_density_diffrn 2.234
_exptl_crystal_density_method 'not measured'
_exptl_crystal_description needle-like
_exptl_crystal_F_000 520
_exptl_crystal_size_max 0.2
_exptl_crystal_size_mid 0.15
_exptl_crystal_size_min 0.15
_refine_diff_density_max 1.086
_refine_diff_density_min -0.833
_refine_diff_density_rms 0.127
_refine_ls_extinction_method none
_refine_ls_goodness_of_fit_ref 1.100
_refine_ls_hydrogen_treatment mixed
_refine_ls_matrix_type full
_refine_ls_number_parameters 118
_refine_ls_number_reflns 1982
_refine_ls_number_restraints 0
_refine_ls_restrained_S_all 1.100
_refine_ls_R_factor_all 0.0520
_refine_ls_R_factor_gt 0.0386
_refine_ls_shift/su_max 0.000
_refine_ls_shift/su_mean 0.000
_refine_ls_structure_factor_coef Fsqd
_refine_ls_weighting_details 'calc w=1/[\s^2^(Fo^2^)+(0.0427P)^2^+1.9949P] where P=(Fo^2^+2Fc^2^)/3'
_refine_ls_weighting_scheme calc
_refine_ls_wR_factor_gt 0.1012
_refine_ls_wR_factor_ref 0.1075
_reflns_number_gt 1535
_reflns_number_total 1982
_reflns_threshold_expression >2sigma(I)
_cod_data_source_file c2ce26793d.txt
_cod_data_source_block 3
_cod_depositor_comments
;
The following automatic conversions were performed:

'_chemical_melting_point' value 'not measured' was changed to '?' -
the value is undefined or not given.

Automatic conversion script
Id: cif_fix_values 1891 2012-01-12 08:04:46Z andrius 
;
_cod_original_sg_symbol_H-M 'P 21/c'
_cod_database_code 7210653

loop_
_symmetry_equiv_pos_as_xyz
'x, y, z'
'-x, y+1/2, -z+1/2'
'-x, -y, -z'
'x, -y-1/2, z-1/2'

loop_
_atom_site_label
_atom_site_type_symbol
_atom_site_fract_x
_atom_site_fract_y
_atom_site_fract_z
_atom_site_U_iso_or_equiv
_atom_site_adp_type
_atom_site_occupancy
_atom_site_symmetry_multiplicity
_atom_site_calc_flag
_atom_site_refinement_flags
Ag1 Ag 0.39396(4) 0.65728(7) 0.71369(3) 0.04111(16) Uani 1 1 d .
N1 N 0.4419(4) 0.7173(6) 0.5596(3) 0.0262(8) Uani 1 1 d .
N4 N 0.4436(4) 0.7697(6) 0.3876(3) 0.0268(8) Uani 1 1 d .
N5 N -0.2489(4) 0.6451(6) 0.2979(4) 0.0329(9) Uani 1 1 d .
H5A H -0.2726 0.6944 0.2287 0.040 Uiso 1 1 calc R
H5B H -0.2842 0.7290 0.3390 0.040 Uiso 1 1 calc R
C5 C -0.0970(5) 0.6617(7) 0.3375(4) 0.0254(9) Uani 1 1 d .
N3 N 0.5794(4) 0.7874(6) 0.4549(3) 0.0306(9) Uani 1 1 d .
N2 N 0.5789(4) 0.7581(7) 0.5572(3) 0.0298(8) Uani 1 1 d .
C1 C 0.3606(5) 0.7252(7) 0.4542(3) 0.0242(9) Uani 1 1 d .
C3 C 0.1153(5) 0.7525(8) 0.4821(4) 0.0299(10) Uani 1 1 d .
H3 H 0.1566 0.8029 0.5526 0.036 Uiso 1 1 calc R
C7 C 0.1394(5) 0.6188(7) 0.3121(4) 0.0287(10) Uani 1 1 d .
H7 H 0.1968 0.5762 0.2682 0.034 Uiso 1 1 calc R
C6 C -0.0087(5) 0.6029(7) 0.2728(4) 0.0282(10) Uani 1 1 d .
H6 H -0.0498 0.5523 0.2023 0.034 Uiso 1 1 calc R
C4 C -0.0324(5) 0.7332(8) 0.4442(4) 0.0309(10) Uani 1 1 d .
H4 H -0.0894 0.7680 0.4899 0.037 Uiso 1 1 calc R
C2 C 0.2041(5) 0.6974(6) 0.4162(4) 0.0248(9) Uani 1 1 d .

loop_
_atom_site_aniso_label
_atom_site_aniso_U_11
_atom_site_aniso_U_22
_atom_site_aniso_U_33
_atom_site_aniso_U_23
_atom_site_aniso_U_13
_atom_site_aniso_U_12
Ag1 0.0330(2) 0.0722(3) 0.01952(19) 0.00140(18) 0.00958(14) 0.0057(2)
N1 0.0240(19) 0.037(2) 0.0172(17) -0.0028(15) 0.0059(14) 0.0007(16)
N4 0.0219(18) 0.039(2) 0.0209(18) -0.0010(16) 0.0081(14) -0.0002(16)
N5 0.0211(18) 0.047(2) 0.030(2) 0.0010(18) 0.0066(15) -0.0033(18)
C5 0.0188(19) 0.031(2) 0.025(2) 0.0028(18) 0.0038(16) -0.0013(18)
N3 0.0252(19) 0.042(2) 0.026(2) 0.0021(17) 0.0095(16) 0.0020(17)
N2 0.0224(19) 0.043(2) 0.0239(19) -0.0004(18) 0.0058(15) -0.0013(17)
C1 0.027(2) 0.028(2) 0.0176(19) -0.0020(17) 0.0064(16) 0.0013(18)
C3 0.027(2) 0.045(3) 0.0168(19) -0.005(2) 0.0057(17) -0.001(2)
C7 0.028(2) 0.037(3) 0.024(2) -0.0055(19) 0.0120(17) -0.0006(19)
C6 0.028(2) 0.034(2) 0.022(2) -0.0062(18) 0.0054(17) -0.0038(19)
C4 0.025(2) 0.046(3) 0.023(2) 0.000(2) 0.0083(18) 0.000(2)
C2 0.026(2) 0.028(2) 0.021(2) 0.0038(16) 0.0066(17) 0.0009(17)

loop_
_atom_type_symbol
_atom_type_description
_atom_type_scat_dispersion_real
_atom_type_scat_dispersion_imag
_atom_type_scat_source
C C 0.0033 0.0016 'International Tables Vol C Tables 4.2.6.8 and 6.1.1.4'
H H 0.0000 0.0000 'International Tables Vol C Tables 4.2.6.8 and 6.1.1.4'
Ag Ag -0.8971 1.1015 'International Tables Vol C Tables 4.2.6.8 and 6.1.1.4'
N N 0.0061 0.0033 'International Tables Vol C Tables 4.2.6.8 and 6.1.1.4'

loop_
_geom_angle_atom_site_label_1
_geom_angle_atom_site_label_2
_geom_angle_atom_site_label_3
_geom_angle
_geom_angle_site_symmetry_1
_geom_angle_site_symmetry_3
N1 Ag1 N4 145.31(15) . 4_576
N1 Ag1 N5 111.47(15) . 3_566
N4 Ag1 N5 102.45(15) 4_576 3_566
C1 N1 N2 106.0(3) . .
C1 N1 Ag1 133.1(3) . .
N2 N1 Ag1 120.9(3) . .
C1 N4 N3 106.0(3) . .
C1 N4 Ag1 132.7(3) . 4_575
N3 N4 Ag1 120.9(3) . 4_575
C5 N5 Ag1 126.9(3) . 3_566
C5 N5 H5A 105.6 . .
Ag1 N5 H5A 105.6 3_566 .
C5 N5 H5B 105.6 . .
Ag1 N5 H5B 105.6 3_566 .
H5A N5 H5B 106.1 . .
C6 C5 C4 118.5(4) . .
C6 C5 N5 121.0(4) . .
C4 C5 N5 120.4(4) . .
N2 N3 N4 109.4(4) . .
N3 N2 N1 108.9(4) . .
N1 C1 N4 109.7(4) . .
N1 C1 C2 125.7(4) . .
N4 C1 C2 124.6(4) . .
C4 C3 C2 121.1(4) . .
C4 C3 H3 119.5 . .
C2 C3 H3 119.5 . .
C6 C7 C2 121.0(4) . .
C6 C7 H7 119.5 . .
C2 C7 H7 119.5 . .
C7 C6 C5 120.7(4) . .
C7 C6 H6 119.6 . .
C5 C6 H6 119.6 . .
C3 C4 C5 120.4(4) . .
C3 C4 H4 119.8 . .
C5 C4 H4 119.8 . .
C7 C2 C3 118.1(4) . .
C7 C2 C1 120.6(4) . .
C3 C2 C1 121.3(4) . .

loop_
_geom_bond_atom_site_label_1
_geom_bond_atom_site_label_2
_geom_bond_distance
_geom_bond_site_symmetry_2
Ag1 N1 2.148(4) .
Ag1 N4 2.159(4) 4_576
Ag1 N5 2.482(4) 3_566
N1 C1 1.339(5) .
N1 N2 1.361(5) .
N4 C1 1.343(5) .
N4 N3 1.353(5) .
N4 Ag1 2.159(4) 4_575
N5 C5 1.416(6) .
N5 Ag1 2.482(4) 3_566
N5 H5A 0.9000 .
N5 H5B 0.9000 .
C5 C6 1.391(6) .
C5 C4 1.399(6) .
N3 N2 1.301(5) .
C1 C2 1.465(6) .
C3 C4 1.378(6) .
C3 C2 1.397(6) .
C3 H3 0.9300 .
C7 C6 1.381(6) .
C7 C2 1.390(6) .
C7 H7 0.9300 .
C6 H6 0.9300 .
C4 H4 0.9300 .

loop_
_geom_hbond_atom_site_label_D
_geom_hbond_atom_site_label_H
_geom_hbond_atom_site_label_A
_geom_hbond_distance_DH
_geom_hbond_distance_HA
_geom_hbond_distance_DA
_geom_hbond_angle_DHA
_geom_hbond_site_symmetry_A
N5 H5B N3 0.90 2.25 3.065(6) 150.0 1_455
N5 H5A N2 0.90 2.25 3.087(6) 154.1 4_475
